data_1551026
loop_
_publ_author_name
'Song, Ya-Jie'
'Zheng, Hong-Bo'
'Peng, Ai-Hong'
'Ma, Jia-Hui'
'Lu, Dan-Dan'
'Li, Xia'
'Zhang, Hang-Yu'
'Xie, Wei-Dong'

_publ_section_title
;
 Strepantibins A-C: Hexokinase II Inhibitors from a Mud Dauber Wasp
 Associated Streptomyces sp.
;
_journal_issue 5
_journal_name_full 'Journal of natural products'
_journal_page_first 1114
_journal_page_last 1119
_journal_paper_doi 10.1021/acs.jnatprod.8b00821
_journal_volume 82
_journal_year 2019
_chemical_absolute_configuration ad
_chemical_formula_sum 'C22 H20 O4'
_chemical_formula_weight 348.38
_space_group_crystal_system orthorhombic
_space_group_IT_number 19
_space_group_name_Hall 'P 2ac 2ab'
_space_group_name_H-M_alt 'P 21 21 21'
_symmetry_space_group_name_Hall 'P 2ac 2ab'
_symmetry_space_group_name_H-M 'P 21 21 21'
_atom_sites_solution_hydrogens geom
_audit_creation_method SHELXL-2013
_cell_angle_alpha 90
_cell_angle_beta 90
_cell_angle_gamma 90
_cell_formula_units_Z 4
_cell_length_a 8.73540(10)
_cell_length_b 10.3344(2)
_cell_length_c 18.8954(3)
_cell_measurement_reflns_used 9902
_cell_measurement_temperature 173(2)
_cell_measurement_theta_max 140.294
_cell_measurement_theta_min 8.556
_cell_volume 1705.78(5)
_computing_cell_refinement 'Bruker SAINT'
_computing_data_collection 'Bruker APEX2'
_computing_data_reduction 'Bruker SAINT'
_computing_molecular_graphics 'Bruker SHELXTL'
_computing_publication_material 'Bruker SHELXTL'
_computing_structure_refinement 'SHELXL-2013 (Sheldrick, 2013)'
_computing_structure_solution 'SHELXS-97 (Sheldrick 2008)'
_diffrn_ambient_temperature 173(2)
_diffrn_measured_fraction_theta_full 0.966
_diffrn_measured_fraction_theta_max 0.977
_diffrn_measurement_device_type 'Bruker APEX-II CCD'
_diffrn_measurement_method '\f and \w scans'
_diffrn_radiation_type CuK\a
_diffrn_radiation_wavelength 1.54178
_diffrn_reflns_av_R_equivalents 0.0322
_diffrn_reflns_av_unetI/netI 0.0322
_diffrn_reflns_Laue_measured_fraction_full 0.966
_diffrn_reflns_Laue_measured_fraction_max 0.977
_diffrn_reflns_limit_h_max 10
_diffrn_reflns_limit_h_min -10
_diffrn_reflns_limit_k_max 11
_diffrn_reflns_limit_k_min -12
_diffrn_reflns_limit_l_max 22
_diffrn_reflns_limit_l_min -22
_diffrn_reflns_number 11433
_diffrn_reflns_point_group_measured_fraction_full 0.965
_diffrn_reflns_point_group_measured_fraction_max 0.978
_diffrn_reflns_theta_full 67.679
_diffrn_reflns_theta_max 66.998
_diffrn_reflns_theta_min 4.877
_exptl_absorpt_coefficient_mu 0.752
_exptl_absorpt_correction_T_max 0.7533
_exptl_absorpt_correction_T_min 0.5034
_exptl_absorpt_correction_type multi-scan
_exptl_absorpt_process_details sadabs
_exptl_crystal_colour yellow
_exptl_crystal_density_diffrn 1.357
_exptl_crystal_description prismatic
_exptl_crystal_F_000 736
_exptl_crystal_size_max 0.200
_exptl_crystal_size_mid 0.170
_exptl_crystal_size_min 0.140
_refine_diff_density_max 0.245
_refine_diff_density_min -0.157
_refine_diff_density_rms 0.035
_refine_ls_abs_structure_details
; 
 Flack x determined using 1236 quotients [(I+)-(I-)]/[(I+)+(I-)] 
 (Parsons and Flack (2004), Acta Cryst. A60, s61). 
;
_refine_ls_abs_structure_Flack 0.04(5)
_refine_ls_extinction_expression Fc^*^=kFc[1+0.001xFc^2^\l^3^/sin(2\q)]^-1/4^
_refine_ls_extinction_method SHELXL
_refine_ls_goodness_of_fit_ref 1.053
_refine_ls_hydrogen_treatment constr
_refine_ls_matrix_type full
_refine_ls_number_parameters 239
_refine_ls_number_reflns 2986
_refine_ls_number_restraints 0
_refine_ls_restrained_S_all 1.053
_refine_ls_R_factor_all 0.0315
_refine_ls_R_factor_gt 0.0311
_refine_ls_shift/su_max 0.000
_refine_ls_shift/su_mean 0.000
_refine_ls_structure_factor_coef Fsqd
_refine_ls_weighting_details 'w=1/[\s^2^(Fo^2^)+(0.0550P)^2^+0.1909P] where P=(Fo^2^+2Fc^2^)/3'
_refine_ls_weighting_scheme calc
_refine_ls_wR_factor_gt 0.0819
_refine_ls_wR_factor_ref 0.0824
_reflns_Friedel_coverage 0.727
_reflns_Friedel_fraction_full 0.965
_reflns_Friedel_fraction_max 0.979
_reflns_number_gt 2950
_reflns_number_total 2986
_reflns_threshold_expression 'I > 2\s(I)'
_cod_data_source_file np8b00821_si_003.cif
_cod_data_source_block cu_d8v17617_0m
_cod_depositor_comments 'Adding full bibliography for 1551026.cif.'
_cod_database_code 1551026
_shelx_space_group_comment
; 
The symmetry employed for this shelxl refinement is uniquely defined 
by the following loop, which should always be used as a source of 
symmetry information in preference to the above space-group names. 
They are only intended as comments. 
;
_shelx_estimated_absorpt_t_min 0.864
_shelx_estimated_absorpt_t_max 0.902
_shelxl_version_number 2013-4

loop_
_space_group_symop_operation_xyz
'x, y, z'
'-x+1/2, -y, z+1/2'
'-x, y+1/2, -z+1/2'
'x+1/2, -y+1/2, -z'

loop_
_atom_site_label
_atom_site_type_symbol
_atom_site_fract_x
_atom_site_fract_y
_atom_site_fract_z
_atom_site_U_iso_or_equiv
_atom_site_adp_type
_atom_site_occupancy
_atom_site_site_symmetry_order
_atom_site_calc_flag
_atom_site_refinement_flags_posn
_atom_site_refinement_flags_adp
O1 O 0.44068(16) 0.20354(16) 0.85893(7) 0.0308(4) Uani 1 1 d . .
O2 O 0.32380(16) 0.11710(13) 0.72915(7) 0.0236(3) Uani 1 1 d . .
H2 H 0.4021 0.0738 0.7190 0.035 Uiso 1 1 calc R U
O3 O 0.36918(16) 0.50347(15) 0.79451(9) 0.0338(4) Uani 1 1 d . .
O4 O 0.82927(14) 0.36456(13) 0.71435(7) 0.0218(3) Uani 1 1 d . .
C1 C 0.4842(2) 0.24900(17) 0.80261(9) 0.0207(4) Uani 1 1 d . .
C2 C 0.3663(2) 0.24951(18) 0.74099(9) 0.0190(4) Uani 1 1 d . .
C3 C 0.4249(2) 0.30863(17) 0.67285(9) 0.0193(4) Uani 1 1 d . .
C4 C 0.5719(2) 0.34351(17) 0.66707(9) 0.0195(4) Uani 1 1 d . .
H4 H 0.6070 0.3763 0.6230 0.023 Uiso 1 1 calc R U
C5 C 0.6810(2) 0.33348(16) 0.72545(9) 0.0184(4) Uani 1 1 d . .
C6 C 0.6390(2) 0.29417(17) 0.79141(9) 0.0188(4) Uani 1 1 d . .
C7 C 0.7443(2) 0.29723(17) 0.85354(9) 0.0192(4) Uani 1 1 d . .
C8 C 0.8777(2) 0.22481(19) 0.85630(9) 0.0227(4) Uani 1 1 d . .
H8 H 0.9053 0.1719 0.8172 0.027 Uiso 1 1 calc R U
C9 C 0.9715(2) 0.2290(2) 0.91581(11) 0.0268(4) Uani 1 1 d . .
H9 H 1.0623 0.1784 0.9172 0.032 Uiso 1 1 calc R U
C10 C 0.9333(2) 0.3062(2) 0.97287(10) 0.0273(4) Uani 1 1 d . .
H10 H 0.9972 0.3088 1.0135 0.033 Uiso 1 1 calc R U
C11 C 0.8009(2) 0.3799(2) 0.97029(10) 0.0290(5) Uani 1 1 d . .
H11 H 0.7749 0.4341 1.0091 0.035 Uiso 1 1 calc R U
C12 C 0.7060(2) 0.3749(2) 0.91136(10) 0.0255(4) Uani 1 1 d . .
H12 H 0.6146 0.4246 0.9104 0.031 Uiso 1 1 calc R U
C13 C 0.2216(2) 0.31590(18) 0.76820(10) 0.0219(4) Uani 1 1 d . .
H13A H 0.1448 0.3167 0.7297 0.026 Uiso 1 1 calc R U
H13B H 0.1790 0.2635 0.8074 0.026 Uiso 1 1 calc R U
C14 C 0.2436(2) 0.45276(19) 0.79413(10) 0.0229(4) Uani 1 1 d . .
C15 C 0.1046(2) 0.5210(2) 0.82243(11) 0.0281(4) Uani 1 1 d . .
H15A H 0.0834 0.4907 0.8706 0.042 Uiso 1 1 calc R U
H15B H 0.0165 0.5024 0.7920 0.042 Uiso 1 1 calc R U
H15C H 0.1233 0.6145 0.8232 0.042 Uiso 1 1 calc R U
C16 C 0.3186(2) 0.32744(19) 0.61194(9) 0.0206(4) Uani 1 1 d . .
C17 C 0.2165(2) 0.2310(2) 0.58980(11) 0.0270(4) Uani 1 1 d . .
H17 H 0.2095 0.1520 0.6153 0.032 Uiso 1 1 calc R U
C18 C 0.1251(2) 0.2513(2) 0.53037(11) 0.0326(5) Uani 1 1 d . .
H18 H 0.0565 0.1855 0.5154 0.039 Uiso 1 1 calc R U
C19 C 0.1332(2) 0.3658(2) 0.49297(11) 0.0329(5) Uani 1 1 d . .
H19 H 0.0715 0.3782 0.4521 0.039 Uiso 1 1 calc R U
C20 C 0.2315(2) 0.4624(2) 0.51523(10) 0.0301(5) Uani 1 1 d . .
H20 H 0.2362 0.5417 0.4899 0.036 Uiso 1 1 calc R U
C21 C 0.3237(2) 0.44401(18) 0.57460(10) 0.0239(4) Uani 1 1 d . .
H21 H 0.3903 0.5112 0.5898 0.029 Uiso 1 1 calc R U
C22 C 0.8704(2) 0.4326(2) 0.65086(10) 0.0278(4) Uani 1 1 d . .
H22A H 0.8518 0.3770 0.6098 0.042 Uiso 1 1 calc R U
H22B H 0.9791 0.4559 0.6527 0.042 Uiso 1 1 calc R U
H22C H 0.8085 0.5113 0.6468 0.042 Uiso 1 1 calc R U

loop_
_atom_site_aniso_label
_atom_site_aniso_U_11
_atom_site_aniso_U_22
_atom_site_aniso_U_33
_atom_site_aniso_U_23
_atom_site_aniso_U_13
_atom_site_aniso_U_12
O1 0.0210(7) 0.0454(9) 0.0259(7) 0.0094(6) -0.0002(5) -0.0068(6)
O2 0.0201(6) 0.0190(6) 0.0318(6) 0.0003(5) 0.0011(5) -0.0011(5)
O3 0.0201(7) 0.0286(7) 0.0526(9) -0.0051(7) 0.0048(6) -0.0050(6)
O4 0.0131(6) 0.0272(6) 0.0251(6) 0.0044(5) 0.0008(5) -0.0027(5)
C1 0.0169(8) 0.0220(8) 0.0231(8) 0.0019(7) 0.0006(7) 0.0008(7)
C2 0.0124(8) 0.0207(9) 0.0238(8) 0.0009(6) -0.0007(7) -0.0018(7)
C3 0.0155(8) 0.0185(8) 0.0238(9) -0.0011(6) 0.0000(7) 0.0018(7)
C4 0.0172(8) 0.0210(8) 0.0204(8) 0.0007(6) 0.0009(7) 0.0002(7)
C5 0.0128(8) 0.0162(8) 0.0261(9) -0.0008(6) -0.0001(7) 0.0007(6)
C6 0.0144(8) 0.0188(8) 0.0233(8) -0.0002(6) -0.0008(7) 0.0011(6)
C7 0.0167(8) 0.0196(8) 0.0213(8) 0.0024(6) 0.0007(7) -0.0034(7)
C8 0.0196(8) 0.0249(9) 0.0234(9) -0.0013(7) -0.0006(7) 0.0007(7)
C9 0.0204(9) 0.0307(9) 0.0292(9) 0.0032(8) -0.0042(7) 0.0026(7)
C10 0.0258(9) 0.0344(11) 0.0218(9) 0.0011(7) -0.0050(7) -0.0083(9)
C11 0.0288(10) 0.0347(11) 0.0235(8) -0.0083(8) 0.0039(8) -0.0055(9)
C12 0.0198(9) 0.0286(9) 0.0282(9) -0.0025(7) 0.0016(7) 0.0022(7)
C13 0.0129(8) 0.0252(9) 0.0275(9) 0.0009(7) 0.0012(6) -0.0008(7)
C14 0.0175(8) 0.0258(9) 0.0253(8) 0.0025(7) 0.0007(7) 0.0000(8)
C15 0.0233(10) 0.0256(10) 0.0354(10) -0.0027(7) 0.0042(8) 0.0022(8)
C16 0.0140(7) 0.0258(9) 0.0220(8) -0.0021(6) 0.0016(7) 0.0024(7)
C17 0.0221(9) 0.0281(10) 0.0309(9) 0.0001(7) -0.0030(7) -0.0014(8)
C18 0.0233(9) 0.0396(11) 0.0348(10) -0.0072(9) -0.0088(9) -0.0031(9)
C19 0.0272(10) 0.0428(12) 0.0286(9) -0.0042(9) -0.0097(8) 0.0070(9)
C20 0.0297(10) 0.0341(11) 0.0266(9) 0.0036(7) -0.0036(8) 0.0069(9)
C21 0.0193(8) 0.0252(9) 0.0272(9) -0.0011(7) -0.0006(7) 0.0020(7)
C22 0.0166(8) 0.0375(11) 0.0292(9) 0.0092(8) 0.0026(7) -0.0059(8)

loop_
_atom_type_symbol
_atom_type_description
_atom_type_scat_dispersion_real
_atom_type_scat_dispersion_imag
_atom_type_scat_source
C C 0.0181 0.0091 'International Tables Vol C Tables 4.2.6.8 and 6.1.1.4'
H H 0.0000 0.0000 'International Tables Vol C Tables 4.2.6.8 and 6.1.1.4'
O O 0.0492 0.0322 'International Tables Vol C Tables 4.2.6.8 and 6.1.1.4'

loop_
_geom_angle_atom_site_label_1
_geom_angle_atom_site_label_2
_geom_angle_atom_site_label_3
_geom_angle
C2 O2 H2 109.5
C5 O4 C22 119.09(14)
O1 C1 C6 122.78(16)
O1 C1 C2 116.55(16)
C6 C1 C2 120.60(15)
O2 C2 C3 109.85(14)
O2 C2 C13 105.48(14)
C3 C2 C13 112.63(15)
O2 C2 C1 106.54(14)
C3 C2 C1 114.46(15)
C13 C2 C1 107.32(15)
C4 C3 C16 119.96(16)
C4 C3 C2 120.16(16)
C16 C3 C2 119.88(15)
C3 C4 C5 123.04(16)
C3 C4 H4 118.5
C5 C4 H4 118.5
O4 C5 C6 118.13(15)
O4 C5 C4 119.42(15)
C6 C5 C4 122.45(16)
C5 C6 C1 118.83(16)
C5 C6 C7 123.23(16)
C1 C6 C7 117.93(15)
C8 C7 C12 118.85(17)
C8 C7 C6 122.45(16)
C12 C7 C6 118.69(16)
C7 C8 C9 120.59(17)
C7 C8 H8 119.7
C9 C8 H8 119.7
C10 C9 C8 120.34(17)
C10 C9 H9 119.8
C8 C9 H9 119.8
C9 C10 C11 119.46(17)
C9 C10 H10 120.3
C11 C10 H10 120.3
C10 C11 C12 120.38(18)
C10 C11 H11 119.8
C12 C11 H11 119.8
C11 C12 C7 120.36(18)
C11 C12 H12 119.8
C7 C12 H12 119.8
C14 C13 C2 115.14(15)
C14 C13 H13A 108.5
C2 C13 H13A 108.5
C14 C13 H13B 108.5
C2 C13 H13B 108.5
H13A C13 H13B 107.5
O3 C14 C15 121.64(17)
O3 C14 C13 121.38(16)
C15 C14 C13 116.92(16)
C14 C15 H15A 109.5
C14 C15 H15B 109.5
H15A C15 H15B 109.5
C14 C15 H15C 109.5
H15A C15 H15C 109.5
H15B C15 H15C 109.5
C21 C16 C17 118.86(17)
C21 C16 C3 118.84(17)
C17 C16 C3 122.28(17)
C18 C17 C16 119.89(19)
C18 C17 H17 120.1
C16 C17 H17 120.1
C19 C18 C17 120.79(19)
C19 C18 H18 119.6
C17 C18 H18 119.6
C18 C19 C20 119.69(18)
C18 C19 H19 120.2
C20 C19 H19 120.2
C19 C20 C21 120.4(2)
C19 C20 H20 119.8
C21 C20 H20 119.8
C20 C21 C16 120.37(18)
C20 C21 H21 119.8
C16 C21 H21 119.8
O4 C22 H22A 109.5
O4 C22 H22B 109.5
H22A C22 H22B 109.5
O4 C22 H22C 109.5
H22A C22 H22C 109.5
H22B C22 H22C 109.5

loop_
_geom_bond_atom_site_label_1
_geom_bond_atom_site_label_2
_geom_bond_distance
O1 C1 1.224(2)
O2 C2 1.435(2)
O2 H2 0.8400
O3 C14 1.216(2)
O4 C5 1.351(2)
O4 C22 1.436(2)
C1 C6 1.447(3)
C1 C2 1.555(2)
C2 C3 1.514(2)
C2 C13 1.527(2)
C3 C4 1.338(3)
C3 C16 1.491(2)
C4 C5 1.462(2)
C4 H4 0.9500
C5 C6 1.361(3)
C6 C7 1.492(2)
C7 C8 1.385(3)
C7 C12 1.396(3)
C8 C9 1.392(3)
C8 H8 0.9500
C9 C10 1.383(3)
C9 H9 0.9500
C10 C11 1.385(3)
C10 H10 0.9500
C11 C12 1.389(3)
C11 H11 0.9500
C12 H12 0.9500
C13 C14 1.509(3)
C13 H13A 0.9900
C13 H13B 0.9900
C14 C15 1.502(3)
C15 H15A 0.9800
C15 H15B 0.9800
C15 H15C 0.9800
C16 C21 1.397(3)
C16 C17 1.401(3)
C17 C18 1.393(3)
C17 H17 0.9500
C18 C19 1.381(3)
C18 H18 0.9500
C19 C20 1.381(3)
C19 H19 0.9500
C20 C21 1.394(3)
C20 H20 0.9500
C21 H21 0.9500
C22 H22A 0.9800
C22 H22B 0.9800
C22 H22C 0.9800

loop_
_geom_torsion_atom_site_label_1
_geom_torsion_atom_site_label_2
_geom_torsion_atom_site_label_3
_geom_torsion_atom_site_label_4
_geom_torsion
O1 C1 C2 O2 -59.3(2)
C6 C1 C2 O2 117.55(17)
O1 C1 C2 C3 179.09(17)
C6 C1 C2 C3 -4.1(2)
O1 C1 C2 C13 53.3(2)
C6 C1 C2 C13 -129.86(17)
O2 C2 C3 C4 -113.28(18)
C13 C2 C3 C4 129.47(18)
C1 C2 C3 C4 6.5(2)
O2 C2 C3 C16 66.4(2)
C13 C2 C3 C16 -50.8(2)
C1 C2 C3 C16 -173.78(16)
C16 C3 C4 C5 177.14(16)
C2 C3 C4 C5 -3.1(3)
C22 O4 C5 C6 -166.42(17)
C22 O4 C5 C4 13.3(2)
C3 C4 C5 O4 176.67(17)
C3 C4 C5 C6 -3.6(3)
O4 C5 C6 C1 -174.27(14)
C4 C5 C6 C1 6.0(3)
O4 C5 C6 C7 6.8(3)
C4 C5 C6 C7 -172.98(15)
O1 C1 C6 C5 174.68(19)
C2 C1 C6 C5 -2.0(3)
O1 C1 C6 C7 -6.3(3)
C2 C1 C6 C7 177.07(15)
C5 C6 C7 C8 -62.6(2)
C1 C6 C7 C8 118.43(19)
C5 C6 C7 C12 118.2(2)
C1 C6 C7 C12 -60.8(2)
C12 C7 C8 C9 0.3(3)
C6 C7 C8 C9 -178.98(17)
C7 C8 C9 C10 -0.4(3)
C8 C9 C10 C11 -0.2(3)
C9 C10 C11 C12 0.9(3)
C10 C11 C12 C7 -1.1(3)
C8 C7 C12 C11 0.5(3)
C6 C7 C12 C11 179.75(17)
O2 C2 C13 C14 171.87(14)
C3 C2 C13 C14 -68.3(2)
C1 C2 C13 C14 58.6(2)
C2 C13 C14 O3 -1.8(3)
C2 C13 C14 C15 -179.07(16)
C4 C3 C16 C21 -44.1(2)
C2 C3 C16 C21 136.16(17)
C4 C3 C16 C17 134.27(19)
C2 C3 C16 C17 -45.4(3)
C21 C16 C17 C18 1.6(3)
C3 C16 C17 C18 -176.77(17)
C16 C17 C18 C19 -0.3(3)
C17 C18 C19 C20 -0.9(3)
C18 C19 C20 C21 0.8(3)
C19 C20 C21 C16 0.5(3)
C17 C16 C21 C20 -1.7(3)
C3 C16 C21 C20 176.75(17)
